data_4127666
loop_
_publ_author_name
'Zou, Hanxun'
'Hai, Yu'
'Ye, Hebo'
'You, Lei'

_publ_section_title
;
 Dynamic Covalent Switches and Communicating Networks for Tunable
 Multicolor Luminescent Systems and Vapor-Responsive Materials.
;
_journal_issue 41
_journal_name_full 'Journal of the American Chemical Society'
_journal_page_first 16344
_journal_page_last 16353
_journal_paper_doi 10.1021/jacs.9b07175
_journal_volume 141
_journal_year 2019
_chemical_formula_moiety 'C20 H20 N2 O5 S'
_chemical_formula_sum 'C20 H20 N2 O5 S'
_chemical_formula_weight 400.44
_space_group_crystal_system triclinic
_space_group_IT_number 2
_space_group_name_Hall '-P 1'
_space_group_name_H-M_alt 'P -1'
_symmetry_space_group_name_Hall '-P 1'
_symmetry_space_group_name_H-M 'P -1'
_atom_sites_solution_hydrogens geom
_audit_creation_method SHELXL-2014/7
_cell_angle_alpha 91.170(7)
_cell_angle_beta 95.778(6)
_cell_angle_gamma 99.491(10)
_cell_formula_units_Z 4
_cell_length_a 8.963(5)
_cell_length_b 12.759(7)
_cell_length_c 17.763(10)
_cell_measurement_reflns_used 4408
_cell_measurement_temperature 293(2)
_cell_measurement_theta_max 27.4932
_cell_measurement_theta_min 2.5947
_cell_volume 1992.0(19)
_computing_structure_refinement 'SHELXL-2014/7 (Sheldrick, 2014)'
_diffrn_ambient_temperature 293(2)
_diffrn_measured_fraction_theta_full 0.996
_diffrn_measured_fraction_theta_max 0.992
_diffrn_measurement_device_type 'Saturn724+ (2x2 bin mode)'
_diffrn_radiation_type MoK\a
_diffrn_radiation_wavelength 0.71073
_diffrn_reflns_av_R_equivalents 0.0652
_diffrn_reflns_av_unetI/netI 0.0790
_diffrn_reflns_Laue_measured_fraction_full 0.996
_diffrn_reflns_Laue_measured_fraction_max 0.992
_diffrn_reflns_limit_h_max 11
_diffrn_reflns_limit_h_min -11
_diffrn_reflns_limit_k_max 16
_diffrn_reflns_limit_k_min -16
_diffrn_reflns_limit_l_max 23
_diffrn_reflns_limit_l_min -23
_diffrn_reflns_number 23810
_diffrn_reflns_point_group_measured_fraction_full 0.996
_diffrn_reflns_point_group_measured_fraction_max 0.992
_diffrn_reflns_theta_full 25.242
_diffrn_reflns_theta_max 27.505
_diffrn_reflns_theta_min 2.477
_exptl_absorpt_coefficient_mu 0.196
_exptl_crystal_density_diffrn 1.335
_exptl_crystal_description Prism
_exptl_crystal_F_000 840
_refine_diff_density_max 0.358
_refine_diff_density_min -0.232
_refine_diff_density_rms 0.049
_refine_ls_extinction_method none
_refine_ls_goodness_of_fit_ref 1.114
_refine_ls_hydrogen_treatment constr
_refine_ls_matrix_type full
_refine_ls_number_parameters 508
_refine_ls_number_reflns 9098
_refine_ls_number_restraints 1
_refine_ls_restrained_S_all 1.114
_refine_ls_R_factor_all 0.1555
_refine_ls_R_factor_gt 0.0897
_refine_ls_shift/su_max 0.087
_refine_ls_shift/su_mean 0.007
_refine_ls_structure_factor_coef Fsqd
_refine_ls_weighting_details 'w=1/[\s^2^(Fo^2^)+(0.0926P)^2^+0.4512P] where P=(Fo^2^+2Fc^2^)/3'
_refine_ls_weighting_scheme calc
_refine_ls_wR_factor_gt 0.2049
_refine_ls_wR_factor_ref 0.2396
_reflns_Friedel_coverage 0.000
_reflns_number_gt 5008
_reflns_number_total 9098
_reflns_threshold_expression 'I > 2\s(I)'
_cod_data_source_file ja9b07175_si_002.cif
_cod_data_source_block 4AR
_cod_original_cell_volume 1991.9(19)
_cod_database_code 4127666
_shelx_shelxl_version_number 2014/7
_shelx_space_group_comment
;
The symmetry employed for this shelxl refinement is uniquely defined
by the following loop, which should always be used as a source of
symmetry information in preference to the above space-group names.
They are only intended as comments.
;

loop_
_space_group_symop_operation_xyz
'x, y, z'
'-x, -y, -z'

loop_
_atom_site_label
_atom_site_type_symbol
_atom_site_fract_x
_atom_site_fract_y
_atom_site_fract_z
_atom_site_U_iso_or_equiv
_atom_site_adp_type
_atom_site_occupancy
_atom_site_site_symmetry_order
_atom_site_calc_flag
_atom_site_refinement_flags_posn
_atom_site_refinement_flags_adp
S1 S 0.01771(11) 0.34214(8) 0.15895(5) 0.0540(3) Uani 1 1 d . .
S2 S -0.64415(16) 0.05249(10) -0.35966(7) 0.0785(4) Uani 1 1 d . .
O10 O -0.5900(3) 0.2156(2) -0.10885(16) 0.0638(7) Uani 1 1 d . .
O9 O -0.1690(4) 0.5453(2) 0.34328(15) 0.0717(8) Uani 1 1 d . .
O8 O 0.0115(3) 0.2390(2) 0.18982(16) 0.0717(8) Uani 1 1 d . .
O7 O -0.3746(3) 0.3658(2) 0.09647(17) 0.0696(8) Uani 1 1 d . .
H7 H -0.4281 0.4066 0.1112 0.104 Uiso 1 1 calc R U
O6 O -0.1103(4) 0.6008(2) 0.23212(16) 0.0791(9) Uani 1 1 d . .
C40 C -0.6465(4) 0.1273(3) -0.0696(2) 0.0560(9) Uani 1 1 d . .
O5 O -0.5578(4) 0.3004(2) -0.21443(18) 0.0840(10) Uani 1 1 d . .
C39 C -0.7382(4) 0.0403(3) -0.1093(2) 0.0544(9) Uani 1 1 d . .
O4 O 0.1514(3) 0.4178(2) 0.18511(16) 0.0734(8) Uani 1 1 d . .
N4 N -0.6204(4) 0.0406(3) 0.1263(2) 0.0679(9) Uani 1 1 d . .
C38 C -0.0175(4) 0.3385(3) 0.0607(2) 0.0517(9) Uani 1 1 d . .
C37 C -0.2392(5) 0.3604(3) 0.3677(2) 0.0605(10) Uani 1 1 d . .
C36 C -0.6614(5) 0.0440(3) 0.0504(2) 0.0600(10) Uani 1 1 d . .
C35 C -0.1452(4) 0.3796(3) 0.0382(2) 0.0527(9) Uani 1 1 d . .
C34 C -0.2127(5) 0.4661(3) 0.3928(2) 0.0601(10) Uani 1 1 d . .
C33 C -0.2130(5) 0.3368(3) 0.2926(2) 0.0616(10) Uani 1 1 d . .
H33 H -0.2274 0.2662 0.2753 0.074 Uiso 1 1 calc R U
C32 C -0.1459(5) 0.5241(4) 0.2696(2) 0.0630(11) Uani 1 1 d . .
C31 C -0.1680(4) 0.4137(3) 0.2456(2) 0.0571(10) Uani 1 1 d . .
O3 O -0.9483(4) 0.2033(3) -0.3210(2) 0.0969(11) Uani 1 1 d . .
H3 H -0.9410 0.2537 -0.2907 0.145 Uiso 1 1 calc R U
C30 C -0.6073(4) 0.1311(3) 0.0070(2) 0.0581(10) Uani 1 1 d . .
H30 H -0.5452 0.1909 0.0305 0.070 Uiso 1 1 calc R U
C29 C -0.7574(5) -0.0434(3) 0.0099(3) 0.0711(12) Uani 1 1 d . .
H29 H -0.7966 -0.1017 0.0367 0.085 Uiso 1 1 calc R U
C28 C -0.7939(5) -0.0451(3) -0.0652(3) 0.0701(12) Uani 1 1 d . .
H28 H -0.8575 -0.1041 -0.0887 0.084 Uiso 1 1 calc R U
C27 C -0.7032(5) 0.1268(3) -0.2269(2) 0.0590(10) Uani 1 1 d . .
C26 C -0.7648(5) 0.0435(3) -0.1882(2) 0.0630(11) Uani 1 1 d . .
H26 H -0.8270 -0.0137 -0.2148 0.076 Uiso 1 1 calc R U
C25 C -0.1914(5) 0.3810(4) -0.0387(2) 0.0678(11) Uani 1 1 d . .
H25 H -0.2803 0.4060 -0.0555 0.081 Uiso 1 1 calc R U
N3 N -0.7239(4) 0.1286(3) -0.3079(2) 0.0730(10) Uani 1 1 d . .
C24 C -0.2257(4) 0.4166(3) 0.1018(2) 0.0496(8) Uani 1 1 d . .
H24 H -0.2221 0.4937 0.1005 0.059 Uiso 1 1 calc R U
N2 N -0.1364(4) 0.3900(3) 0.17002(17) 0.0683(10) Uani 1 1 d . .
C23 C 0.0704(5) 0.2994(3) 0.0096(2) 0.0682(11) Uani 1 1 d . .
H23 H 0.1566 0.2710 0.0260 0.082 Uiso 1 1 calc R U
C22 C -0.6127(5) 0.2190(3) -0.1862(3) 0.0656(11) Uani 1 1 d . .
C21 C -0.2316(6) 0.4991(3) 0.4645(2) 0.0742(13) Uani 1 1 d . .
H21 H -0.2115 0.5711 0.4784 0.089 Uiso 1 1 calc R U
C20 C -0.5228(5) 0.1295(3) 0.1692(2) 0.0686(11) Uani 1 1 d . .
H20A H -0.4535 0.1660 0.1360 0.082 Uiso 1 1 calc R U
H20B H -0.4621 0.1013 0.2098 0.082 Uiso 1 1 calc R U
C19 C -0.2812(6) 0.4244(4) 0.5167(2) 0.0729(12) Uani 1 1 d . .
C18 C -0.6847(5) -0.0485(4) 0.1703(3) 0.0780(13) Uani 1 1 d . .
H18A H -0.6216 -0.0479 0.2180 0.094 Uiso 1 1 calc R U
H18B H -0.6817 -0.1145 0.1428 0.094 Uiso 1 1 calc R U
C17 C -0.3083(6) 0.3152(4) 0.4929(2) 0.0817(14) Uani 1 1 d . .
H17 H -0.3406 0.2639 0.5269 0.098 Uiso 1 1 calc R U
C16 C -0.1037(7) 0.3450(4) -0.0898(2) 0.0767(13) Uani 1 1 d . .
H16 H -0.1322 0.3483 -0.1414 0.092 Uiso 1 1 calc R U
C15 C -0.2879(6) 0.2845(4) 0.4214(3) 0.0762(13) Uani 1 1 d . .
H15 H -0.3062 0.2126 0.4073 0.091 Uiso 1 1 calc R U
O2 O -0.6818(6) -0.0551(3) -0.3393(2) 0.1170(15) Uani 1 1 d . .
C14 C -0.8285(6) 0.1596(4) -0.4292(3) 0.0756(13) Uani 1 1 d . .
C13 C 0.0239(6) 0.3047(4) -0.0661(3) 0.0785(14) Uani 1 1 d . .
H13 H 0.0805 0.2803 -0.1018 0.094 Uiso 1 1 calc R U
C12 C -0.8083(6) 0.2028(4) -0.3492(3) 0.0761(12) Uani 1 1 d . .
H12 H -0.7483 0.2746 -0.3457 0.091 Uiso 1 1 calc R U
N1 N -0.2997(6) 0.4535(4) 0.5886(2) 0.1009(15) Uani 1 1 d . U
C11 C -0.3761(7) 0.3759(4) 0.6402(3) 0.0888(16) Uani 1 1 d . .
H11A H -0.4485 0.3218 0.6106 0.107 Uiso 1 1 calc R U
H11B H -0.4313 0.4122 0.6739 0.107 Uiso 1 1 calc R U
O1 O -0.4837(4) 0.0922(4) -0.3609(2) 0.1244(15) Uani 1 1 d . .
C10 C -0.7426(6) 0.0816(4) -0.4430(3) 0.0782(13) Uani 1 1 d . .
C9 C -0.2305(8) 0.5661(5) 0.6212(3) 0.1044(18) Uani 1 1 d . U
H9A H -0.1989 0.5647 0.6750 0.125 Uiso 1 1 calc R U
H9B H -0.1433 0.5957 0.5956 0.125 Uiso 1 1 calc R U
C8 C -0.6054(6) 0.2082(4) 0.2024(4) 0.1066(19) Uani 1 1 d . .
H8A H -0.5334 0.2637 0.2294 0.160 Uiso 1 1 calc R U
H8B H -0.6636 0.2383 0.1626 0.160 Uiso 1 1 calc R U
H8C H -0.6723 0.1735 0.2366 0.160 Uiso 1 1 calc R U
C7 C -0.9235(7) 0.1915(5) -0.4887(4) 0.1001(17) Uani 1 1 d . .
H7A H -0.9815 0.2441 -0.4812 0.120 Uiso 1 1 calc R U
C6 C -0.8391(10) 0.0657(6) -0.5731(4) 0.127(3) Uani 1 1 d . .
H6 H -0.8419 0.0364 -0.6217 0.152 Uiso 1 1 calc R U
C5 C -0.2598(7) 0.3246(6) 0.6857(3) 0.122(2) Uani 1 1 d . .
H5A H -0.3096 0.2748 0.7187 0.182 Uiso 1 1 calc R U
H5B H -0.2063 0.2881 0.6523 0.182 Uiso 1 1 calc R U
H5C H -0.1891 0.3782 0.7154 0.182 Uiso 1 1 calc R U
C4 C -0.7463(8) 0.0335(5) -0.5143(3) 0.110(2) Uani 1 1 d . .
H4 H -0.6880 -0.0189 -0.5221 0.132 Uiso 1 1 calc R U
C3 C -0.8462(6) -0.0461(5) 0.1863(3) 0.1026(18) Uani 1 1 d . .
H3A H -0.8813 -0.1064 0.2151 0.154 Uiso 1 1 calc R U
H3B H -0.8501 0.0182 0.2146 0.154 Uiso 1 1 calc R U
H3C H -0.9102 -0.0485 0.1393 0.154 Uiso 1 1 calc R U
C2 C -0.9281(9) 0.1419(7) -0.5594(4) 0.127(3) Uani 1 1 d . .
H2 H -0.9934 0.1605 -0.5991 0.152 Uiso 1 1 calc R U
C0AA C -0.3501(9) 0.6261(7) 0.6075(5) 0.157(3) Uani 1 1 d . .
H0AA H -0.3805 0.6255 0.5541 0.235 Uiso 1 1 calc R U
H0AB H -0.3154 0.6980 0.6261 0.235 Uiso 1 1 calc R U
H0AC H -0.4352 0.5953 0.6331 0.235 Uiso 1 1 calc R U

loop_
_atom_site_aniso_label
_atom_site_aniso_U_11
_atom_site_aniso_U_22
_atom_site_aniso_U_33
_atom_site_aniso_U_23
_atom_site_aniso_U_13
_atom_site_aniso_U_12
S1 0.0501(5) 0.0668(6) 0.0449(5) -0.0078(4) 0.0066(4) 0.0100(5)
S2 0.1019(10) 0.0708(8) 0.0629(7) -0.0150(6) -0.0034(6) 0.0243(7)
O10 0.0738(18) 0.0528(16) 0.0615(18) -0.0026(13) 0.0153(14) -0.0035(14)
O9 0.106(2) 0.0637(17) 0.0462(16) -0.0019(13) 0.0248(15) 0.0064(16)
O8 0.084(2) 0.0724(19) 0.0608(18) 0.0048(14) 0.0076(15) 0.0195(16)
O7 0.0566(17) 0.0761(19) 0.075(2) -0.0113(16) 0.0142(14) 0.0051(14)
O6 0.107(2) 0.079(2) 0.0565(18) 0.0120(15) 0.0348(17) 0.0127(18)
C40 0.053(2) 0.052(2) 0.063(3) 0.0005(19) 0.0139(18) 0.0056(18)
O5 0.111(3) 0.0606(19) 0.079(2) 0.0029(16) 0.0295(19) -0.0035(18)
C39 0.056(2) 0.045(2) 0.060(2) -0.0037(18) 0.0066(18) 0.0019(17)
O4 0.0582(17) 0.089(2) 0.0668(18) -0.0148(16) 0.0000(13) 0.0006(15)
N4 0.067(2) 0.075(2) 0.058(2) 0.0050(18) 0.0063(17) 0.0001(18)
C38 0.053(2) 0.052(2) 0.048(2) -0.0040(16) 0.0137(16) 0.0010(18)
C37 0.080(3) 0.058(2) 0.044(2) -0.0009(18) 0.0084(19) 0.014(2)
C36 0.058(2) 0.058(2) 0.065(3) 0.000(2) 0.0109(19) 0.009(2)
C35 0.062(2) 0.055(2) 0.0387(19) 0.0000(16) 0.0115(16) -0.0034(18)
C34 0.083(3) 0.058(2) 0.041(2) 0.0044(17) 0.0156(19) 0.010(2)
C33 0.074(3) 0.063(2) 0.048(2) -0.0105(19) 0.0072(19) 0.012(2)
C32 0.066(3) 0.082(3) 0.045(2) 0.001(2) 0.0183(18) 0.017(2)
C31 0.054(2) 0.078(3) 0.042(2) -0.0111(19) 0.0089(16) 0.016(2)
O3 0.081(2) 0.097(3) 0.118(3) 0.007(2) 0.029(2) 0.0191(19)
C30 0.056(2) 0.054(2) 0.063(3) -0.0057(19) 0.0117(18) 0.0037(18)
C29 0.078(3) 0.063(3) 0.068(3) 0.013(2) 0.010(2) -0.005(2)
C28 0.070(3) 0.063(3) 0.068(3) -0.003(2) 0.001(2) -0.010(2)
C27 0.065(2) 0.055(2) 0.059(2) -0.0005(19) 0.0117(19) 0.012(2)
C26 0.062(2) 0.059(3) 0.066(3) -0.008(2) 0.004(2) 0.008(2)
C25 0.075(3) 0.080(3) 0.046(2) 0.005(2) 0.0040(19) 0.008(2)
N3 0.089(3) 0.068(2) 0.069(2) 0.0089(18) 0.0091(19) 0.031(2)
C24 0.048(2) 0.053(2) 0.046(2) 0.0025(16) 0.0063(15) 0.0028(17)
N2 0.066(2) 0.108(3) 0.0379(17) -0.0058(17) 0.0059(15) 0.036(2)
C23 0.071(3) 0.077(3) 0.058(3) -0.010(2) 0.021(2) 0.008(2)
C22 0.073(3) 0.058(3) 0.066(3) -0.002(2) 0.021(2) 0.004(2)
C21 0.116(4) 0.061(3) 0.046(2) -0.0062(19) 0.024(2) 0.009(2)
C20 0.067(3) 0.074(3) 0.061(3) -0.003(2) 0.002(2) 0.004(2)
C19 0.109(4) 0.070(3) 0.043(2) 0.000(2) 0.025(2) 0.013(3)
C18 0.079(3) 0.081(3) 0.073(3) 0.015(2) 0.003(2) 0.012(3)
C17 0.134(4) 0.057(3) 0.057(3) 0.009(2) 0.027(3) 0.012(3)
C16 0.110(4) 0.075(3) 0.041(2) 0.003(2) 0.022(2) -0.007(3)
C15 0.107(4) 0.058(3) 0.065(3) -0.001(2) 0.021(3) 0.010(2)
O2 0.208(5) 0.066(2) 0.079(2) -0.0087(18) -0.010(3) 0.048(3)
C14 0.078(3) 0.072(3) 0.069(3) 0.009(2) 0.003(2) -0.009(3)
C13 0.097(4) 0.086(3) 0.052(3) -0.009(2) 0.030(2) 0.003(3)
C12 0.077(3) 0.075(3) 0.079(3) 0.004(2) 0.021(2) 0.014(2)
N1 0.161(4) 0.092(3) 0.055(2) 0.0030(19) 0.046(3) 0.017(3)
C11 0.131(5) 0.091(4) 0.048(3) 0.016(2) 0.032(3) 0.015(3)
O1 0.080(3) 0.174(4) 0.118(3) -0.034(3) -0.001(2) 0.032(3)
C10 0.095(3) 0.073(3) 0.063(3) -0.005(2) 0.009(2) 0.001(3)
C9 0.140(5) 0.119(4) 0.053(3) -0.020(3) 0.021(3) 0.015(4)
C8 0.087(4) 0.096(4) 0.134(5) -0.039(4) 0.015(3) 0.014(3)
C7 0.094(4) 0.098(4) 0.103(5) 0.033(4) 0.001(3) 0.005(3)
C6 0.177(7) 0.129(6) 0.060(4) -0.010(4) -0.004(4) -0.009(5)
C5 0.108(5) 0.164(6) 0.087(4) 0.024(4) 0.005(3) 0.008(4)
C4 0.148(5) 0.110(4) 0.060(3) -0.008(3) -0.002(3) -0.002(4)
C3 0.087(4) 0.121(5) 0.099(4) 0.006(3) 0.035(3) 0.000(3)
C2 0.142(6) 0.137(6) 0.078(5) 0.012(4) -0.021(4) -0.027(5)
C0AA 0.116(6) 0.193(8) 0.171(8) -0.017(6) 0.064(5) 0.027(6)

loop_
_atom_type_symbol
_atom_type_description
_atom_type_scat_dispersion_real
_atom_type_scat_dispersion_imag
_atom_type_scat_source
C C 0.0033 0.0016 'International Tables Vol C Tables 4.2.6.8 and 6.1.1.4'
H H 0.0000 0.0000 'International Tables Vol C Tables 4.2.6.8 and 6.1.1.4'
N N 0.0061 0.0033 'International Tables Vol C Tables 4.2.6.8 and 6.1.1.4'
O O 0.0106 0.0060 'International Tables Vol C Tables 4.2.6.8 and 6.1.1.4'
S S 0.1246 0.1234 'International Tables Vol C Tables 4.2.6.8 and 6.1.1.4'

loop_
_geom_angle_atom_site_label_1
_geom_angle_atom_site_label_2
_geom_angle_atom_site_label_3
_geom_angle
O8 S1 O4 115.13(19)
O8 S1 N2 111.10(19)
O4 S1 N2 111.11(19)
O8 S1 C38 113.34(17)
O4 S1 C38 111.42(18)
N2 S1 C38 92.60(17)
O2 S2 O1 115.7(3)
O2 S2 N3 110.1(2)
O1 S2 N3 111.8(2)
O2 S2 C10 113.8(2)
O1 S2 C10 109.5(3)
N3 S2 C10 93.9(2)
C22 O10 C40 122.6(3)
C32 O9 C34 122.9(3)
C30 C40 O10 116.9(3)
C30 C40 C39 123.7(4)
O10 C40 C39 119.4(4)
C40 C39 C26 118.6(4)
C40 C39 C28 115.9(4)
C26 C39 C28 125.6(4)
C36 N4 C20 122.0(4)
C36 N4 C18 121.2(4)
C20 N4 C18 116.4(4)
C35 C38 C23 122.8(4)
C35 C38 S1 111.2(3)
C23 C38 S1 126.0(3)
C34 C37 C33 118.1(4)
C34 C37 C15 116.2(4)
C33 C37 C15 125.6(4)
N4 C36 C30 122.7(4)
N4 C36 C29 121.1(4)
C30 C36 C29 116.2(4)
C38 C35 C25 118.7(4)
C38 C35 C24 115.0(3)
C25 C35 C24 126.3(4)
C21 C34 O9 116.5(4)
C21 C34 C37 123.7(4)
O9 C34 C37 119.8(3)
C31 C33 C37 121.6(4)
O6 C32 O9 116.1(4)
O6 C32 C31 127.6(4)
O9 C32 C31 116.4(4)
C33 C31 C32 121.1(3)
C33 C31 N2 121.8(4)
C32 C31 N2 117.0(4)
C40 C30 C36 119.8(4)
C28 C29 C36 122.8(4)
C29 C28 C39 121.6(4)
C26 C27 N3 122.6(4)
C26 C27 C22 119.7(4)
N3 C27 C22 117.8(4)
C27 C26 C39 122.2(4)
C16 C25 C35 119.1(4)
C27 N3 C12 123.3(3)
C27 N3 S2 121.0(3)
C12 N3 S2 115.7(3)
O7 C24 N2 112.3(3)
O7 C24 C35 110.8(3)
N2 C24 C35 103.7(3)
C31 N2 C24 123.9(3)
C31 N2 S1 118.4(3)
C24 N2 S1 117.4(2)
C13 C23 C38 117.0(4)
O5 C22 O10 116.9(4)
O5 C22 C27 125.7(4)
O10 C22 C27 117.4(4)
C34 C21 C19 119.8(4)
N4 C20 C8 114.8(4)
N1 C19 C21 121.7(4)
N1 C19 C17 120.4(4)
C21 C19 C17 117.9(4)
N4 C18 C3 113.8(4)
C15 C17 C19 121.1(4)
C13 C16 C25 121.2(4)
C17 C15 C37 121.2(4)
C10 C14 C7 119.4(5)
C10 C14 C12 114.8(4)
C7 C14 C12 125.8(5)
C16 C13 C23 121.2(4)
O3 C12 N3 110.5(4)
O3 C12 C14 111.5(4)
N3 C12 C14 103.5(4)
C19 N1 C11 121.3(4)
C19 N1 C9 120.4(4)
C11 N1 C9 118.2(4)
N1 C11 C5 109.9(5)
C14 C10 C4 122.5(5)
C14 C10 S2 109.9(3)
C4 C10 S2 127.5(5)
C0AA C9 N1 104.4(6)
C2 C7 C14 117.7(7)
C4 C6 C2 119.7(6)
C6 C4 C10 118.1(7)
C6 C2 C7 122.5(7)

loop_
_geom_bond_atom_site_label_1
_geom_bond_atom_site_label_2
_geom_bond_distance
S1 O8 1.431(3)
S1 O4 1.440(3)
S1 N2 1.627(3)
S1 C38 1.741(4)
S2 O2 1.421(4)
S2 O1 1.447(4)
S2 N3 1.620(4)
S2 C10 1.725(5)
O10 C22 1.371(5)
O10 C40 1.388(5)
O9 C32 1.374(4)
O9 C34 1.386(5)
O7 C24 1.377(4)
O6 C32 1.212(5)
C40 C30 1.370(5)
C40 C39 1.399(5)
O5 C22 1.214(5)
C39 C26 1.400(5)
C39 C28 1.409(6)
N4 C36 1.365(5)
N4 C20 1.461(5)
N4 C18 1.464(5)
C38 C35 1.362(5)
C38 C23 1.397(5)
C37 C34 1.387(5)
C37 C33 1.413(5)
C37 C15 1.421(6)
C36 C30 1.413(6)
C36 C29 1.424(6)
C35 C25 1.389(5)
C35 C24 1.507(5)
C34 C21 1.370(5)
C33 C31 1.338(5)
C32 C31 1.439(6)
C31 N2 1.437(4)
O3 C12 1.399(5)
C29 C28 1.339(6)
C27 C26 1.350(6)
C27 N3 1.432(5)
C27 C22 1.448(6)
C25 C16 1.377(6)
N3 C12 1.470(6)
C24 N2 1.462(5)
C23 C13 1.373(6)
C21 C19 1.394(6)
C20 C8 1.488(7)
C19 N1 1.358(5)
C19 C17 1.421(6)
C18 C3 1.509(7)
C17 C15 1.361(6)
C16 C13 1.362(7)
C14 C10 1.387(7)
C14 C7 1.399(7)
C14 C12 1.497(6)
N1 C11 1.493(6)
N1 C9 1.543(7)
C11 C5 1.498(8)
C10 C4 1.391(7)
C9 C0AA 1.422(9)
C7 C2 1.388(9)
C6 C4 1.381(9)
C6 C2 1.388(10)
